data_4033787
loop_
_publ_author_name
'He, Yuan'
'Lou, Jiang'
'Wu, Kaikai'
'Wang, Hongmei'
'Yu, Zhengkun'

_publ_section_title
;
 Copper-Catalyzed Radical C-C Bond Cleavage and [4+1] Annulation Cascade
 of Cycloketone Oxime Esters with Enaminothiones.
;
_journal_issue 4
_journal_name_full 'The Journal of organic chemistry'
_journal_page_first 2178
_journal_page_last 2190
_journal_paper_doi 10.1021/acs.joc.8b03175
_journal_volume 84
_journal_year 2019
_chemical_formula_sum 'C20 H18 N2 S'
_chemical_formula_weight 318.42
_space_group_crystal_system triclinic
_space_group_IT_number 2
_space_group_name_Hall '-P 1'
_space_group_name_H-M_alt 'P -1'
_atom_sites_solution_hydrogens mixed
_audit_creation_method SHELXL-2013
_cell_angle_alpha 106.600(9)
_cell_angle_beta 107.693(10)
_cell_angle_gamma 91.964(9)
_cell_formula_units_Z 2
_cell_length_a 8.5514(10)
_cell_length_b 9.1709(9)
_cell_length_c 11.9633(13)
_cell_measurement_reflns_used 1674
_cell_measurement_temperature 293(2)
_cell_measurement_theta_max 24.802
_cell_measurement_theta_min 4.648
_cell_volume 849.01(18)
_computing_cell_refinement 'CrysAlisPro 1.171.39.38a (Rigaku OD, 2017)'
_computing_data_collection 'CrysAlisPro 1.171.39.38a (Rigaku OD, 2017)'
_computing_data_reduction 'CrysAlisPro 1.171.39.38a (Rigaku OD, 2017)'
_computing_molecular_graphics 'Bruker SHELXTL'
_computing_publication_material 'Bruker SHELXTL'
_computing_structure_refinement 'SHELXL-2013 (Sheldrick, 2013)'
_computing_structure_solution 'Bruker SHELXTL'
_diffrn_ambient_temperature 293(2)
_diffrn_measured_fraction_theta_full 0.998
_diffrn_measured_fraction_theta_max 0.998
_diffrn_measurement_device_type 'CrysAlisPro 1.171.39.38a (Rigaku OD, 2017)'
_diffrn_measurement_method 'CrysAlisPro 1.171.39.38a (Rigaku OD, 2017)'
_diffrn_radiation_type MoK\a
_diffrn_radiation_wavelength 0.71073
_diffrn_reflns_av_R_equivalents 0.0229
_diffrn_reflns_av_unetI/netI 0.0367
_diffrn_reflns_Laue_measured_fraction_full 0.998
_diffrn_reflns_Laue_measured_fraction_max 0.998
_diffrn_reflns_limit_h_max 10
_diffrn_reflns_limit_h_min -10
_diffrn_reflns_limit_k_max 11
_diffrn_reflns_limit_k_min -11
_diffrn_reflns_limit_l_max 13
_diffrn_reflns_limit_l_min -14
_diffrn_reflns_number 6502
_diffrn_reflns_point_group_measured_fraction_full 0.998
_diffrn_reflns_point_group_measured_fraction_max 0.998
_diffrn_reflns_theta_full 25.242
_diffrn_reflns_theta_max 25.996
_diffrn_reflns_theta_min 3.204
_exptl_absorpt_coefficient_mu 0.191
_exptl_absorpt_correction_T_max 1.0000
_exptl_absorpt_correction_T_min 0.7514
_exptl_absorpt_correction_type multi-scan
_exptl_absorpt_process_details sadabs
_exptl_crystal_colour colorless
_exptl_crystal_density_diffrn 1.246
_exptl_crystal_description prismatic
_exptl_crystal_F_000 336
_exptl_crystal_size_max 0.200
_exptl_crystal_size_mid 0.170
_exptl_crystal_size_min 0.130
_refine_diff_density_max 0.192
_refine_diff_density_min -0.258
_refine_diff_density_rms 0.032
_refine_ls_extinction_expression Fc^*^=kFc[1+0.001xFc^2^\l^3^/sin(2\q)]^-1/4^
_refine_ls_extinction_method SHELXL
_refine_ls_goodness_of_fit_ref 1.030
_refine_ls_hydrogen_treatment mixed
_refine_ls_matrix_type full
_refine_ls_number_parameters 213
_refine_ls_number_reflns 3343
_refine_ls_number_restraints 0
_refine_ls_restrained_S_all 1.030
_refine_ls_R_factor_all 0.0792
_refine_ls_R_factor_gt 0.0458
_refine_ls_shift/su_max 0.000
_refine_ls_shift/su_mean 0.000
_refine_ls_structure_factor_coef Fsqd
_refine_ls_weighting_details 'w=1/[\s^2^(Fo^2^)+(0.0497P)^2^+0.1716P] where P=(Fo^2^+2Fc^2^)/3'
_refine_ls_weighting_scheme calc
_refine_ls_wR_factor_gt 0.1030
_refine_ls_wR_factor_ref 0.1262
_reflns_Friedel_coverage 0.000
_reflns_number_gt 2234
_reflns_number_total 3343
_reflns_threshold_expression 'I > 2\s(I)'
_cod_data_source_file jo8b03175_si_001.cif
_cod_data_source_block HYB-1
_cod_original_cell_volume 849.02(17)
_cod_database_code 4033787
_shelx_space_group_comment
; 
The symmetry employed for this shelxl refinement is uniquely defined 
by the following loop, which should always be used as a source of 
symmetry information in preference to the above space-group names. 
They are only intended as comments. 
;
_shelx_estimated_absorpt_t_min 0.963
_shelx_estimated_absorpt_t_max 0.976
_shelxl_version_number 2013-4

loop_
_space_group_symop_operation_xyz
'x, y, z'
'-x, -y, -z'

loop_
_atom_site_label
_atom_site_type_symbol
_atom_site_fract_x
_atom_site_fract_y
_atom_site_fract_z
_atom_site_U_iso_or_equiv
_atom_site_adp_type
_atom_site_occupancy
_atom_site_site_symmetry_order
_atom_site_calc_flag
_atom_site_refinement_flags_posn
_atom_site_refinement_flags_adp
S1 S 0.62420(7) 0.34781(7) 0.56477(5) 0.0643(2) Uani 1 1 d . .
N1 N 0.4351(3) 0.1688(3) 0.7598(2) 0.0812(7) Uani 1 1 d . .
N2 N -0.0710(3) -0.0049(3) 0.3278(3) 0.1128(9) Uani 1 1 d . .
C1 C 0.7713(3) 0.3508(2) 0.70062(18) 0.0512(5) Uani 1 1 d . .
C2 C 0.7018(3) 0.2874(2) 0.7669(2) 0.0551(5) Uani 1 1 d . .
H2 H 0.7618 0.2784 0.8432 0.066 Uiso 1 1 calc R U
C3 C 0.5301(3) 0.2361(2) 0.7094(2) 0.0574(5) Uani 1 1 d . .
C4 C 0.4697(3) 0.2629(2) 0.5985(2) 0.0602(6) Uani 1 1 d . .
C5 C 0.2936(3) 0.2270(3) 0.5146(2) 0.0675(6) Uani 1 1 d . .
H5A H 0.2779 0.2861 0.4574 0.081 Uiso 1 1 calc R U
H5B H 0.2212 0.2579 0.5633 0.081 Uiso 1 1 calc R U
C6 C 0.2458(3) 0.0581(3) 0.4422(2) 0.0721(7) Uani 1 1 d . .
H6A H 0.3054 0.0308 0.3836 0.086 Uiso 1 1 calc R U
H6B H 0.2778 -0.0020 0.4984 0.086 Uiso 1 1 calc R U
C7 C 0.0675(4) 0.0206(3) 0.3758(2) 0.0803(7) Uani 1 1 d . .
C8 C 0.9433(3) 0.4177(2) 0.7341(2) 0.0538(5) Uani 1 1 d . .
C9 C 0.9921(3) 0.5029(3) 0.6691(2) 0.0706(7) Uani 1 1 d . .
H9 H 0.9143 0.5167 0.6005 0.085 Uiso 1 1 calc R U
C10 C 1.1548(4) 0.5679(3) 0.7045(3) 0.0847(8) Uani 1 1 d . .
H10 H 1.1851 0.6262 0.6605 0.102 Uiso 1 1 calc R U
C11 C 1.2712(3) 0.5471(3) 0.8039(3) 0.0842(8) Uani 1 1 d . .
H11 H 1.3809 0.5900 0.8271 0.101 Uiso 1 1 calc R U
C12 C 1.2256(3) 0.4632(3) 0.8685(3) 0.0850(8) Uani 1 1 d . .
H12 H 1.3042 0.4492 0.9366 0.102 Uiso 1 1 calc R U
C13 C 1.0637(3) 0.3989(3) 0.8338(2) 0.0723(7) Uani 1 1 d . .
H13 H 1.0348 0.3413 0.8788 0.087 Uiso 1 1 calc R U
C14 C 0.5014(3) 0.1479(3) 0.8793(2) 0.0717(7) Uani 1 1 d . .
H14A H 0.4105 0.1323 0.9090 0.086 Uiso 1 1 calc R U
H14B H 0.5716 0.2414 0.9362 0.086 Uiso 1 1 calc R U
C15 C 0.6004(3) 0.0155(3) 0.8810(2) 0.0577(6) Uani 1 1 d . .
C16 C 0.7379(3) 0.0250(3) 0.9799(2) 0.0711(7) Uani 1 1 d . .
H16 H 0.7732 0.1162 1.0450 0.085 Uiso 1 1 calc R U
C17 C 0.8249(3) -0.0982(4) 0.9846(3) 0.0826(8) Uani 1 1 d . .
H17 H 0.9173 -0.0903 1.0528 0.099 Uiso 1 1 calc R U
C18 C 0.7752(4) -0.2314(4) 0.8890(3) 0.0906(9) Uani 1 1 d . .
H18 H 0.8342 -0.3144 0.8912 0.109 Uiso 1 1 calc R U
C19 C 0.6386(5) -0.2427(3) 0.7902(3) 0.0967(10) Uani 1 1 d . .
H19 H 0.6043 -0.3340 0.7251 0.116 Uiso 1 1 calc R U
C20 C 0.5514(4) -0.1209(3) 0.7858(2) 0.0787(7) Uani 1 1 d . .
H20 H 0.4583 -0.1302 0.7178 0.094 Uiso 1 1 calc R U
H1 H 0.339(3) 0.146(3) 0.723(2) 0.079(9) Uiso 1 1 d . .

loop_
_atom_site_aniso_label
_atom_site_aniso_U_11
_atom_site_aniso_U_22
_atom_site_aniso_U_33
_atom_site_aniso_U_23
_atom_site_aniso_U_13
_atom_site_aniso_U_12
S1 0.0658(4) 0.0629(4) 0.0575(4) 0.0237(3) 0.0066(3) 0.0045(3)
N1 0.0498(13) 0.1138(19) 0.0894(17) 0.0488(15) 0.0202(12) 0.0080(13)
N2 0.0709(16) 0.139(2) 0.0949(19) 0.0174(17) 0.0006(14) -0.0133(16)
C1 0.0559(12) 0.0436(11) 0.0495(12) 0.0133(10) 0.0115(10) 0.0098(9)
C2 0.0532(12) 0.0572(12) 0.0526(12) 0.0189(11) 0.0118(10) 0.0120(10)
C3 0.0505(12) 0.0575(13) 0.0640(14) 0.0199(11) 0.0169(11) 0.0114(10)
C4 0.0544(13) 0.0531(12) 0.0622(14) 0.0129(11) 0.0082(11) 0.0098(10)
C5 0.0601(14) 0.0592(14) 0.0717(16) 0.0176(12) 0.0073(12) 0.0132(11)
C6 0.0605(15) 0.0663(15) 0.0752(17) 0.0084(13) 0.0150(12) 0.0070(12)
C7 0.0721(18) 0.0832(18) 0.0662(16) 0.0076(14) 0.0118(14) -0.0053(14)
C8 0.0559(13) 0.0422(11) 0.0576(13) 0.0103(10) 0.0155(10) 0.0045(9)
C9 0.0741(16) 0.0728(15) 0.0672(15) 0.0239(13) 0.0249(13) 0.0033(13)
C10 0.091(2) 0.0819(18) 0.0831(19) 0.0180(15) 0.0403(17) -0.0133(15)
C11 0.0672(16) 0.0795(18) 0.087(2) 0.0014(16) 0.0239(15) -0.0142(14)
C12 0.0626(16) 0.0813(17) 0.090(2) 0.0213(16) 0.0027(14) -0.0067(13)
C13 0.0625(15) 0.0669(15) 0.0795(17) 0.0305(13) 0.0061(13) -0.0043(12)
C14 0.0666(15) 0.0858(17) 0.0752(17) 0.0299(14) 0.0365(13) 0.0096(13)
C15 0.0572(13) 0.0653(14) 0.0582(14) 0.0202(12) 0.0296(11) -0.0011(11)
C16 0.0701(16) 0.0724(16) 0.0676(16) 0.0156(13) 0.0251(13) -0.0023(13)
C17 0.0713(17) 0.095(2) 0.093(2) 0.0422(19) 0.0303(15) 0.0141(16)
C18 0.115(3) 0.082(2) 0.107(2) 0.043(2) 0.068(2) 0.0302(18)
C19 0.148(3) 0.0674(18) 0.081(2) 0.0146(16) 0.056(2) 0.0065(19)
C20 0.0887(18) 0.0766(18) 0.0637(16) 0.0164(14) 0.0223(14) -0.0056(15)

loop_
_atom_type_symbol
_atom_type_description
_atom_type_scat_dispersion_real
_atom_type_scat_dispersion_imag
_atom_type_scat_source
C C 0.0033 0.0016 'International Tables Vol C Tables 4.2.6.8 and 6.1.1.4'
H H 0.0000 0.0000 'International Tables Vol C Tables 4.2.6.8 and 6.1.1.4'
N N 0.0061 0.0033 'International Tables Vol C Tables 4.2.6.8 and 6.1.1.4'
S S 0.1246 0.1234 'International Tables Vol C Tables 4.2.6.8 and 6.1.1.4'

loop_
_geom_angle_atom_site_label_1
_geom_angle_atom_site_label_2
_geom_angle_atom_site_label_3
_geom_angle
C4 S1 C1 92.64(10)
C3 N1 C14 122.4(2)
C3 N1 H1 118.1(19)
C14 N1 H1 119.3(19)
C2 C1 C8 128.07(19)
C2 C1 S1 110.19(16)
C8 C1 S1 121.73(16)
C1 C2 C3 114.04(19)
C1 C2 H2 123.0
C3 C2 H2 123.0
C4 C3 N1 123.9(2)
C4 C3 C2 112.2(2)
N1 C3 C2 124.0(2)
C3 C4 C5 126.6(2)
C3 C4 S1 110.97(16)
C5 C4 S1 122.48(17)
C4 C5 C6 112.42(18)
C4 C5 H5A 109.1
C6 C5 H5A 109.1
C4 C5 H5B 109.1
C6 C5 H5B 109.1
H5A C5 H5B 107.9
C7 C6 C5 111.8(2)
C7 C6 H6A 109.3
C5 C6 H6A 109.3
C7 C6 H6B 109.3
C5 C6 H6B 109.3
H6A C6 H6B 107.9
N2 C7 C6 177.7(3)
C13 C8 C9 117.2(2)
C13 C8 C1 120.6(2)
C9 C8 C1 122.2(2)
C8 C9 C10 121.0(3)
C8 C9 H9 119.5
C10 C9 H9 119.5
C11 C10 C9 120.3(3)
C11 C10 H10 119.8
C9 C10 H10 119.8
C12 C11 C10 119.5(2)
C12 C11 H11 120.3
C10 C11 H11 120.3
C11 C12 C13 120.3(3)
C11 C12 H12 119.8
C13 C12 H12 119.8
C12 C13 C8 121.7(2)
C12 C13 H13 119.2
C8 C13 H13 119.2
N1 C14 C15 114.4(2)
N1 C14 H14A 108.6
C15 C14 H14A 108.6
N1 C14 H14B 108.6
C15 C14 H14B 108.6
H14A C14 H14B 107.6
C16 C15 C20 118.1(2)
C16 C15 C14 120.9(2)
C20 C15 C14 121.0(2)
C15 C16 C17 121.2(3)
C15 C16 H16 119.4
C17 C16 H16 119.4
C18 C17 C16 119.7(3)
C18 C17 H17 120.1
C16 C17 H17 120.1
C17 C18 C19 119.8(3)
C17 C18 H18 120.1
C19 C18 H18 120.1
C18 C19 C20 120.6(3)
C18 C19 H19 119.7
C20 C19 H19 119.7
C19 C20 C15 120.6(3)
C19 C20 H20 119.7
C15 C20 H20 119.7

loop_
_geom_bond_atom_site_label_1
_geom_bond_atom_site_label_2
_geom_bond_distance
S1 C4 1.717(2)
S1 C1 1.718(2)
N1 C3 1.371(3)
N1 C14 1.440(3)
N1 H1 0.79(3)
N2 C7 1.131(3)
C1 C2 1.359(3)
C1 C8 1.463(3)
C2 C3 1.416(3)
C2 H2 0.9300
C3 C4 1.366(3)
C4 C5 1.497(3)
C5 C6 1.513(3)
C5 H5A 0.9700
C5 H5B 0.9700
C6 C7 1.465(4)
C6 H6A 0.9700
C6 H6B 0.9700
C8 C13 1.377(3)
C8 C9 1.382(3)
C9 C10 1.382(3)
C9 H9 0.9300
C10 C11 1.365(4)
C10 H10 0.9300
C11 C12 1.359(4)
C11 H11 0.9300
C12 C13 1.375(3)
C12 H12 0.9300
C13 H13 0.9300
C14 C15 1.505(3)
C14 H14A 0.9700
C14 H14B 0.9700
C15 C16 1.370(3)
C15 C20 1.377(3)
C16 C17 1.379(4)
C16 H16 0.9300
C17 C18 1.361(4)
C17 H17 0.9300
C18 C19 1.362(4)
C18 H18 0.9300
C19 C20 1.369(4)
C19 H19 0.9300
C20 H20 0.9300

loop_
_geom_torsion_atom_site_label_1
_geom_torsion_atom_site_label_2
_geom_torsion_atom_site_label_3
_geom_torsion_atom_site_label_4
_geom_torsion
C4 S1 C1 C2 0.55(16)
C4 S1 C1 C8 -178.23(17)
C8 C1 C2 C3 178.6(2)
S1 C1 C2 C3 -0.1(2)
C14 N1 C3 C4 -177.4(2)
C14 N1 C3 C2 1.9(4)
C1 C2 C3 C4 -0.5(3)
C1 C2 C3 N1 -179.9(2)
N1 C3 C4 C5 0.9(4)
C2 C3 C4 C5 -178.5(2)
N1 C3 C4 S1 -179.71(19)
C2 C3 C4 S1 0.9(2)
C1 S1 C4 C3 -0.85(18)
C1 S1 C4 C5 178.58(18)
C3 C4 C5 C6 -77.2(3)
S1 C4 C5 C6 103.5(2)
C4 C5 C6 C7 170.9(2)
C2 C1 C8 C13 11.1(3)
S1 C1 C8 C13 -170.38(18)
C2 C1 C8 C9 -168.2(2)
S1 C1 C8 C9 10.4(3)
C13 C8 C9 C10 -0.9(4)
C1 C8 C9 C10 178.4(2)
C8 C9 C10 C11 1.0(4)
C9 C10 C11 C12 -0.7(4)
C10 C11 C12 C13 0.4(4)
C11 C12 C13 C8 -0.4(4)
C9 C8 C13 C12 0.6(4)
C1 C8 C13 C12 -178.7(2)
C3 N1 C14 C15 -77.7(3)
N1 C14 C15 C16 143.7(2)
N1 C14 C15 C20 -39.1(3)
C20 C15 C16 C17 -0.2(3)
C14 C15 C16 C17 177.1(2)
C15 C16 C17 C18 0.8(4)
C16 C17 C18 C19 -0.8(4)
C17 C18 C19 C20 0.4(4)
C18 C19 C20 C15 0.2(4)
C16 C15 C20 C19 -0.2(4)
C14 C15 C20 C19 -177.5(2)
